data_4500048
loop_
_publ_author_name
'Emilie Voisin'
'Thierry Maris'
'James D. Wuest'

_publ_section_title
;
 Crystal Structures of Spiroborates Derived from 2,2'-Dihydroxybiphenyl
;
_journal_name_full 'Cryst. Growth & Design'
_journal_page_first 308
_journal_page_last 318
_journal_paper_doi 10.1021/cg700803k
_journal_volume 8
_journal_year 2008
_chemical_compound_source 'Synthesized by the authors. See text'
_chemical_formula_moiety 'C24 H16 B O4 , C3 H7 N O, C2 H8 N '
_chemical_formula_sum 'C29 H31 B N2 O5'
_chemical_formula_weight 498.37
_chemical_name_systematic
; 
 ? 
;
_space_group_IT_number 14
_symmetry_cell_setting monoclinic
_symmetry_space_group_name_Hall '-P 2ybc'
_symmetry_space_group_name_H-M 'P 1 21/c 1'
_atom_sites_solution_hydrogens geom
_atom_sites_solution_primary direct
_atom_sites_solution_secondary difmap
_audit_creation_method SHELXL-97
_cell_angle_alpha 90.00
_cell_angle_beta 100.040(1)
_cell_angle_gamma 90.00
_cell_formula_units_Z 4
_cell_length_a 12.0516(2)
_cell_length_b 12.5212(2)
_cell_length_c 17.4375(3)
_cell_measurement_reflns_used 12287
_cell_measurement_temperature 291(2)
_cell_measurement_theta_max 68.29
_cell_measurement_theta_min 3.53
_cell_volume 2591.03(7)
_computing_cell_refinement 'SMART (Bruker, 1999)'
_computing_data_collection 'SMART (Bruker, 1999)'
_computing_data_reduction 'SAINT (Bruker, 1999)'
_computing_molecular_graphics 'SHELXTL (Bruker, 1997)'
_computing_publication_material 'UdMX (local program)'
_computing_structure_refinement 'SHELXL97 (Sheldrick, 1997)'
_computing_structure_solution 'SHELXS97 (Sheldrick, 1997)'
_diffrn_ambient_temperature 291(2)
_diffrn_measured_fraction_theta_full 0.989
_diffrn_measured_fraction_theta_max 0.989
_diffrn_measurement_device_type 'Bruker AXS Smart 4K/Platform'
_diffrn_measurement_method \w
_diffrn_radiation_monochromator graphite
_diffrn_radiation_source 'Sealed Tube'
_diffrn_radiation_type CuK\a
_diffrn_radiation_wavelength 1.54178
_diffrn_reflns_av_R_equivalents 0.087
_diffrn_reflns_av_sigmaI/netI 0.0299
_diffrn_reflns_limit_h_max 14
_diffrn_reflns_limit_h_min -13
_diffrn_reflns_limit_k_max 14
_diffrn_reflns_limit_k_min -12
_diffrn_reflns_limit_l_max 20
_diffrn_reflns_limit_l_min -20
_diffrn_reflns_number 26189
_diffrn_reflns_theta_full 68.33
_diffrn_reflns_theta_max 68.33
_diffrn_reflns_theta_min 3.72
_diffrn_standards_decay_% -0.67
_diffrn_standards_number 205
_exptl_absorpt_coefficient_mu 0.700
_exptl_absorpt_correction_T_max 0.9000
_exptl_absorpt_correction_T_min 0.8200
_exptl_absorpt_correction_type multi-scan
_exptl_absorpt_process_details 'Sadabs (Sheldrick,1996)'
_exptl_crystal_colour Colourless
_exptl_crystal_density_diffrn 1.278
_exptl_crystal_density_method 'not measured'
_exptl_crystal_description block
_exptl_crystal_F_000 1056
_exptl_crystal_size_max 0.28
_exptl_crystal_size_mid 0.21
_exptl_crystal_size_min 0.14
_refine_diff_density_max 0.253
_refine_diff_density_min -0.285
_refine_diff_density_rms 0.064
_refine_ls_extinction_coef 0.0061(7)
_refine_ls_extinction_expression Fc^*^=kFc[1+0.001xFc^2^\l^3^/sin(2\q)]^-1/4^
_refine_ls_extinction_method SHELXL
_refine_ls_goodness_of_fit_ref 1.071
_refine_ls_hydrogen_treatment constr
_refine_ls_matrix_type full
_refine_ls_number_parameters 405
_refine_ls_number_reflns 4695
_refine_ls_number_restraints 8
_refine_ls_restrained_S_all 1.081
_refine_ls_R_factor_all 0.0663
_refine_ls_R_factor_gt 0.0585
_refine_ls_shift/su_max 0.030
_refine_ls_shift/su_mean 0.001
_refine_ls_structure_factor_coef Fsqd
_refine_ls_weighting_details 'calc w=1/[\s^2^(Fo^2^)+(0.1272P)^2^+0.0654P] where P=(Fo^2^+2Fc^2^)/3'
_refine_ls_weighting_scheme calc
_refine_ls_wR_factor_gt 0.1729
_refine_ls_wR_factor_ref 0.1829
_reflns_number_gt 3845
_reflns_number_total 4695
_reflns_threshold_expression I>2\s(I)
_cod_data_source_file deposit.cif
_cod_data_source_block jiw795
_cod_original_sg_symbol_H-M P21/c
_cod_database_code 4500048

loop_
_symmetry_equiv_pos_as_xyz
'x, y, z'
'-x, y+1/2, -z+1/2'
'-x, -y, -z'
'x, -y-1/2, z-1/2'

loop_
_atom_site_label
_atom_site_type_symbol
_atom_site_fract_x
_atom_site_fract_y
_atom_site_fract_z
_atom_site_U_iso_or_equiv
_atom_site_adp_type
_atom_site_occupancy
_atom_site_symmetry_multiplicity
_atom_site_calc_flag
_atom_site_refinement_flags
_atom_site_disorder_assembly
_atom_site_disorder_group
O1 O 0.50396(8) 0.80857(7) 0.15542(6) 0.0510(3) Uani 1 1 d . . .
O2 O 0.50950(8) 0.61430(7) 0.16482(6) 0.0519(3) Uani 1 1 d . . .
O3 O 0.35461(8) 0.69090(8) 0.09102(6) 0.0513(3) Uani 1 1 d . . .
O4 O 0.39005(8) 0.72708(8) 0.23081(6) 0.0529(3) Uani 1 1 d . . .
C41 C 0.19967(13) 0.66470(12) 0.19521(10) 0.0499(4) Uani 1 1 d . . .
C10 C 0.57960(12) 0.80940(11) 0.10588(9) 0.0480(4) Uani 1 1 d . . .
C21 C 0.69999(13) 0.67797(11) 0.19188(10) 0.0509(4) Uani 1 1 d . . .
C35 C 0.23686(14) 0.81783(12) 0.01532(10) 0.0567(4) Uani 1 1 d . . .
H35 H 0.2893 0.8248 -0.0176 0.068 Uiso 1 1 d R . .
C14 C 0.64031(16) 0.88412(13) -0.00679(11) 0.0629(5) Uani 1 1 d . . .
H14 H 0.6270 0.9286 -0.0501 0.0754 Uiso 1 1 d R . .
C43 C 0.13235(16) 0.53287(14) 0.27803(11) 0.0670(5) Uani 1 1 d . . .
H43 H 0.0739 0.4913 0.2901 0.0804 Uiso 1 1 d R . .
C11 C 0.67878(13) 0.74926(12) 0.12306(10) 0.0487(4) Uani 1 1 d . . .
C40 C 0.30590(13) 0.66098(12) 0.24347(9) 0.0495(4) Uani 1 1 d . . .
C12 C 0.75794(14) 0.75928(13) 0.07268(10) 0.0554(4) Uani 1 1 d . . .
H12 H 0.8242 0.7199 0.0829 0.0664 Uiso 1 1 d R . .
C24 C 0.74214(17) 0.53383(15) 0.31599(11) 0.0704(5) Uani 1 1 d . . .
H24 H 0.7560 0.4854 0.3569 0.0845 Uiso 1 1 d R . .
C31 C 0.17837(12) 0.73825(12) 0.12796(10) 0.0488(4) Uani 1 1 d . . .
C20 C 0.61394(12) 0.61274(11) 0.21058(10) 0.0499(4) Uani 1 1 d . . .
C30 C 0.25875(12) 0.75006(12) 0.07859(9) 0.0473(4) Uani 1 1 d . . .
C15 C 0.56097(14) 0.87518(12) 0.04144(10) 0.0572(4) Uani 1 1 d . . .
H15 H 0.4946 0.9143 0.0304 0.0686 Uiso 1 1 d R . .
C45 C 0.32326(14) 0.59342(13) 0.30773(10) 0.0581(5) Uani 1 1 d . . .
H45 H 0.3936 0.5906 0.3396 0.0697 Uiso 1 1 d R . .
C25 C 0.63593(15) 0.54127(13) 0.27177(11) 0.0621(5) Uani 1 1 d . . .
H25 H 0.5783 0.4979 0.2830 0.063(5) Uiso 1 1 d R . .
C44 C 0.23726(16) 0.52989(14) 0.32494(11) 0.0653(5) Uani 1 1 d . . .
H44 H 0.2498 0.4847 0.3679 0.0745 Uiso 1 1 d R . .
C42 C 0.11428(14) 0.59937(13) 0.21402(11) 0.0584(5) Uani 1 1 d . . .
H42 H 0.0437 0.6002 0.1824 0.0701 Uiso 1 1 d R . .
C32 C 0.07873(13) 0.79737(12) 0.11070(10) 0.0565(4) Uani 1 1 d . . .
H32 H 0.0245 0.7902 0.1423 0.0678 Uiso 1 1 d R . .
C13 C 0.73828(15) 0.82613(13) 0.00874(11) 0.0628(5) Uani 1 1 d . . .
H13 H 0.7918 0.8323 -0.0235 0.0753 Uiso 1 1 d R . .
C34 C 0.13782(15) 0.87539(14) -0.00006(11) 0.0631(5) Uani 1 1 d . . .
H34 H 0.1245 0.9208 -0.0428 0.0757 Uiso 1 1 d R . .
C33 C 0.05803(14) 0.86530(13) 0.04751(11) 0.0635(5) Uani 1 1 d . . .
H33 H -0.0083 0.9046 0.0372 0.0762 Uiso 1 1 d R . .
C23 C 0.82749(16) 0.59969(16) 0.29972(12) 0.0731(5) Uani 1 1 d . . .
H23 H 0.8991 0.5951 0.3297 0.0877 Uiso 1 1 d R . .
C22 C 0.80616(14) 0.67002(14) 0.23841(11) 0.0630(5) Uani 1 1 d . . .
H22 H 0.8642 0.7133 0.2278 0.0756 Uiso 1 1 d R . .
B1 B 0.43895(14) 0.71193(12) 0.16057(11) 0.0479(4) Uani 1 1 d . . .
N51 N 0.38565(16) 0.43531(12) 0.10454(11) 0.0791(5) Uani 1 1 d . . .
H51A H 0.3312 0.4506 0.0637 0.0949 Uiso 1 1 calc R . .
H51B H 0.4138 0.4976 0.1252 0.0949 Uiso 1 1 calc R . .
C52 C 0.3357(3) 0.3772(2) 0.16298(15) 0.0999(8) Uani 1 1 d . . .
H52A H 0.2764 0.4192 0.1780 0.149 Uiso 1 1 calc R . .
H52B H 0.3925 0.3636 0.2078 0.149 Uiso 1 1 calc R . .
H52C H 0.3054 0.3106 0.1414 0.149 Uiso 1 1 calc R . .
C53 C 0.4750(3) 0.3762(2) 0.0768(2) 0.1151(11) Uani 1 1 d . . .
H53A H 0.5051 0.4185 0.0393 0.173 Uiso 1 1 calc R . .
H53B H 0.4450 0.3108 0.0528 0.173 Uiso 1 1 calc R . .
H53C H 0.5339 0.3602 0.1199 0.173 Uiso 1 1 calc R . .
O60 O 0.1874(4) 0.4871(4) -0.0035(3) 0.1102(15) Uani 0.642(9) 1 d PU . .
C60 C 0.1970(6) 0.5361(4) -0.0655(5) 0.114(2) Uani 0.642(9) 1 d PU . .
H60 H 0.2624 0.5232 -0.0854 0.137 Uiso 0.642(9) 1 calc P . .
N60 N 0.1228(14) 0.6048(9) -0.1057(8) 0.071(2) Uani 0.642(9) 1 d PU . .
C61 C 0.0205(4) 0.6195(4) -0.0751(4) 0.108(2) Uani 0.642(9) 1 d PU . .
H61A H -0.0263 0.6709 -0.1063 0.162 Uiso 0.642(9) 1 calc PR . .
H61B H 0.0384 0.6447 -0.0224 0.162 Uiso 0.642(9) 1 calc PR . .
H61C H -0.0188 0.5527 -0.0762 0.162 Uiso 0.642(9) 1 calc PR . .
C62 C 0.1413(7) 0.6555(6) -0.1714(3) 0.130(2) Uani 0.642(9) 1 d PU . .
H62A H 0.0789 0.7017 -0.1901 0.194 Uiso 0.642(9) 1 calc PR . .
H62B H 0.1488 0.6035 -0.2107 0.194 Uiso 0.642(9) 1 calc PR . .
H62C H 0.2092 0.6969 -0.1599 0.194 Uiso 0.642(9) 1 calc PR . .
O60B O 0.2187(10) 0.5169(9) -0.0265(6) 0.123(3) Uani 0.358(9) 1 d PU B 2
C60B C 0.1254(9) 0.5562(6) -0.0371(6) 0.104(3) Uani 0.358(9) 1 d PU B 2
H60B H 0.0756 0.5609 -0.0020 0.125 Uiso 0.358(9) 1 calc P B 2
N60B N 0.115(3) 0.5929(19) -0.0969(16) 0.079(5) Uani 0.358(9) 1 d PU B 2
C61B C 0.2004(13) 0.6017(11) -0.1493(8) 0.141(4) Uani 0.358(9) 1 d PU B 2
H61D H 0.1688 0.6407 -0.1954 0.211 Uiso 0.358(9) 1 calc PR B 2
H61E H 0.2216 0.5315 -0.1636 0.211 Uiso 0.358(9) 1 calc PR B 2
H61F H 0.2658 0.6386 -0.1227 0.211 Uiso 0.358(9) 1 calc PR B 2
C62B C 0.0223(13) 0.6717(11) -0.1234(10) 0.173(5) Uani 0.358(9) 1 d PU B 2
H62D H 0.0285 0.6975 -0.1744 0.259 Uiso 0.358(9) 1 calc PR B 2
H62E H 0.0286 0.7305 -0.0876 0.259 Uiso 0.358(9) 1 calc PR B 2
H62F H -0.0494 0.6374 -0.1253 0.259 Uiso 0.358(9) 1 calc PR B 2

loop_
_atom_site_aniso_label
_atom_site_aniso_U_11
_atom_site_aniso_U_22
_atom_site_aniso_U_33
_atom_site_aniso_U_23
_atom_site_aniso_U_13
_atom_site_aniso_U_12
O1 0.0455(6) 0.0385(6) 0.0749(7) -0.0007(4) 0.0266(5) 0.0013(4)
O2 0.0414(6) 0.0379(6) 0.0782(7) 0.0011(4) 0.0153(5) 0.0003(4)
O3 0.0436(6) 0.0518(6) 0.0612(7) -0.0046(4) 0.0168(5) 0.0032(4)
O4 0.0446(6) 0.0550(6) 0.0626(7) -0.0026(5) 0.0192(5) -0.0039(4)
C41 0.0443(9) 0.0449(8) 0.0647(10) 0.0009(6) 0.0213(8) 0.0018(6)
C10 0.0465(9) 0.0337(7) 0.0681(10) -0.0042(6) 0.0223(8) -0.0050(6)
C21 0.0427(9) 0.0456(8) 0.0679(10) -0.0038(7) 0.0190(8) 0.0053(6)
C35 0.0567(10) 0.0535(9) 0.0626(10) 0.0023(7) 0.0183(9) -0.0053(7)
C14 0.0710(12) 0.0518(10) 0.0696(11) 0.0048(8) 0.0223(9) -0.0098(8)
C43 0.0660(12) 0.0544(10) 0.0910(13) 0.0094(9) 0.0423(11) -0.0029(8)
C11 0.0443(9) 0.0391(7) 0.0663(10) -0.0050(6) 0.0200(8) -0.0043(6)
C40 0.0459(9) 0.0455(8) 0.0626(10) -0.0007(6) 0.0245(8) 0.0023(6)
C12 0.0452(9) 0.0514(9) 0.0742(11) -0.0061(7) 0.0234(8) -0.0036(7)
C24 0.0674(12) 0.0741(12) 0.0738(12) 0.0152(9) 0.0242(10) 0.0233(9)
C31 0.0414(8) 0.0432(8) 0.0639(10) -0.0019(6) 0.0149(7) -0.0032(6)
C20 0.0437(9) 0.0401(8) 0.0698(10) -0.0013(6) 0.0210(8) 0.0066(6)
C30 0.0416(8) 0.0424(8) 0.0598(9) -0.0045(6) 0.0143(7) -0.0023(6)
C15 0.0550(10) 0.0411(8) 0.0782(11) 0.0039(7) 0.0197(9) -0.0014(7)
C45 0.0523(10) 0.0607(10) 0.0646(10) 0.0067(7) 0.0192(9) 0.0118(7)
C25 0.0600(11) 0.0529(9) 0.0797(12) 0.0092(8) 0.0300(10) 0.0116(7)
C44 0.0722(12) 0.0578(10) 0.0748(11) 0.0165(8) 0.0374(10) 0.0134(8)
C42 0.0460(10) 0.0544(9) 0.0792(11) 0.0026(8) 0.0234(9) -0.0020(7)
C32 0.0451(9) 0.0526(9) 0.0754(11) 0.0007(7) 0.0205(9) 0.0008(6)
C13 0.0639(11) 0.0590(10) 0.0734(11) -0.0075(8) 0.0343(10) -0.0141(8)
C34 0.0635(11) 0.0559(10) 0.0692(11) 0.0098(8) 0.0096(9) 0.0016(8)
C33 0.0490(10) 0.0556(10) 0.0849(12) 0.0051(9) 0.0088(9) 0.0076(8)
C23 0.0526(11) 0.0890(13) 0.0767(12) 0.0035(10) 0.0086(10) 0.0193(9)
C22 0.0447(10) 0.0668(11) 0.0810(12) -0.0023(8) 0.0206(9) 0.0032(8)
B1 0.0401(9) 0.0416(9) 0.0660(11) 0.0000(7) 0.0202(9) 0.0004(6)
N51 0.0932(13) 0.0489(9) 0.0942(12) -0.0040(8) 0.0140(11) -0.0088(8)
C52 0.125(2) 0.0780(15) 0.1038(18) -0.0091(13) 0.0389(17) -0.0214(14)
C53 0.106(2) 0.0935(18) 0.159(3) -0.0447(18) 0.058(2) -0.0240(15)
O60 0.122(3) 0.083(2) 0.123(3) 0.0233(19) 0.011(2) 0.006(2)
C60 0.117(5) 0.068(3) 0.150(6) -0.009(3) 0.004(5) 0.003(3)
N60 0.090(4) 0.048(3) 0.079(5) -0.002(4) 0.026(3) -0.010(2)
C61 0.094(3) 0.104(3) 0.134(4) -0.030(3) 0.042(3) -0.023(3)
C62 0.173(6) 0.130(5) 0.093(3) 0.010(3) 0.044(4) -0.027(4)
O60B 0.149(7) 0.090(5) 0.111(6) -0.011(4) -0.029(5) 0.011(5)
C60B 0.121(6) 0.077(5) 0.118(6) -0.011(4) 0.033(5) 0.010(4)
N60B 0.090(8) 0.078(8) 0.069(5) 0.027(4) 0.011(5) -0.006(5)
C61B 0.169(8) 0.125(7) 0.140(7) -0.013(6) 0.058(6) 0.006(6)
C62B 0.175(8) 0.150(8) 0.184(9) -0.014(7) 0.004(7) 0.024(7)

loop_
_atom_type_symbol
_atom_type_description
_atom_type_scat_dispersion_real
_atom_type_scat_dispersion_imag
_atom_type_scat_source
C C 0.0181 0.0091 'International Tables Vol C Tables 4.2.6.8 and 6.1.1.4'
H H 0.0000 0.0000 'International Tables Vol C Tables 4.2.6.8 and 6.1.1.4'
N N 0.0311 0.0180 'International Tables Vol C Tables 4.2.6.8 and 6.1.1.4'
O O 0.0492 0.0322 'International Tables Vol C Tables 4.2.6.8 and 6.1.1.4'
B B 0.0090 0.0039 'International Tables Vol C Tables 4.2.6.8 and 6.1.1.4'

loop_
_geom_angle_atom_site_label_1
_geom_angle_atom_site_label_2
_geom_angle_atom_site_label_3
_geom_angle
_geom_angle_publ_flag
C10 O1 B1 118.28(10) y
C20 O2 B1 120.13(11) y
C30 O3 B1 118.86(11) y
C40 O4 B1 118.64(11) y
C42 C41 C40 118.13(15) y
C42 C41 C31 121.18(15) y
C40 C41 C31 120.67(13) y
O1 C10 C15 119.32(13) y
O1 C10 C11 120.09(13) y
C15 C10 C11 120.46(13) y
C22 C21 C20 117.65(15) y
C22 C21 C11 121.71(14) y
C20 C21 C11 120.60(14) y
C34 C35 C30 120.97(14) y
C34 C35 H35 119.3 ?
C30 C35 H35 119.8 ?
C13 C14 C15 119.95(16) y
C13 C14 H14 119.9 ?
C15 C14 H14 120.2 ?
C42 C43 C44 119.65(15) y
C42 C43 H43 120.2 ?
C44 C43 H43 120.1 ?
C10 C11 C12 117.63(15) y
C10 C11 C21 121.17(12) y
C12 C11 C21 121.20(14) y
O4 C40 C45 119.38(15) y
O4 C40 C41 120.75(13) y
C45 C40 C41 119.75(14) y
C13 C12 C11 121.14(15) y
C13 C12 H12 119.8 ?
C11 C12 H12 119.1 ?
C25 C24 C23 119.71(17) y
C25 C24 H24 119.9 ?
C23 C24 H24 120.3 ?
C32 C31 C30 117.92(14) y
C32 C31 C41 121.64(13) y
C30 C31 C41 120.43(13) y
O2 C20 C25 119.51(13) y
O2 C20 C21 119.91(13) y
C25 C20 C21 120.43(15) y
O3 C30 C35 120.12(13) y
O3 C30 C31 120.06(14) y
C35 C30 C31 119.74(14) y
C10 C15 C14 120.78(15) y
C10 C15 H15 119.7 ?
C14 C15 H15 119.5 ?
C44 C45 C40 120.84(17) y
C44 C45 H45 119.2 ?
C40 C45 H45 119.9 ?
C24 C25 C20 120.68(16) y
C24 C25 H25 119.9 ?
C20 C25 H25 119.4 ?
C45 C44 C43 120.00(16) y
C45 C44 H44 120.2 ?
C43 C44 H44 119.8 ?
C43 C42 C41 121.63(17) y
C43 C42 H42 119 ?
C41 C42 H42 119.3 ?
C33 C32 C31 121.82(15) y
C33 C32 H32 119 ?
C31 C32 H32 119.2 ?
C14 C13 C12 120.03(14) y
C14 C13 H13 120 ?
C12 C13 H13 120 ?
C35 C34 C33 120.31(16) y
C35 C34 H34 119.9 ?
C33 C34 H34 119.8 ?
C32 C33 C34 119.22(15) y
C32 C33 H33 120.7 ?
C34 C33 H33 120 ?
C22 C23 C24 119.72(18) y
C22 C23 H23 120.4 ?
C24 C23 H23 119.9 ?
C23 C22 C21 121.79(16) y
C23 C22 H22 118.9 ?
C21 C22 H22 119.3 ?
O1 B1 O4 104.14(11) y
O1 B1 O3 113.75(13) y
O4 B1 O3 113.23(11) y
O1 B1 O2 112.26(11) y
O4 B1 O2 112.12(12) y
O3 B1 O2 101.67(11) y
C53 N51 C52 113.3(2) y
C53 N51 H51A 108.9 ?
C52 N51 H51A 108.9 ?
C53 N51 H51B 108.9 ?
C52 N51 H51B 108.9 ?
H51A N51 H51B 107.7 ?
N51 C52 H52A 109.5 ?
N51 C52 H52B 109.5 ?
H52A C52 H52B 109.5 ?
N51 C52 H52C 109.5 ?
H52A C52 H52C 109.5 ?
H52B C52 H52C 109.5 ?
N51 C53 H53A 109.5 ?
N51 C53 H53B 109.5 ?
H53A C53 H53B 109.5 ?
N51 C53 H53C 109.5 ?
H53A C53 H53C 109.5 ?
H53B C53 H53C 109.5 ?
O60 C60 N60 127.1(1) y
O60 C60 H60 116.4 ?
N60 C60 H60 116.5 ?
C60 N60 C62 123.00(13) y
C60 N60 C61 115.00(12) y
C62 N60 C61 121.90(11) y
N60 C61 H61A 109.5 ?
N60 C61 H61B 109.5 ?
H61A C61 H61B 109.5 ?
N60 C61 H61C 109.5 ?
H61A C61 H61C 109.5 ?
H61B C61 H61C 109.5 ?
N60 C62 H62A 109.5 ?
N60 C62 H62B 109.5 ?
H62A C62 H62B 109.5 ?
N60 C62 H62C 109.5 ?
H62A C62 H62C 109.5 ?
H62B C62 H62C 109.5 ?
N60B C60B O60B 106.10(19) y
N60B C60B H60B 127 ?
O60B C60B H60B 128(1) ?
C60B N60B C62B 121(3) y
C60B N60B C61B 128(3) y
C62B N60B C61B 108(2) y
N60B C61B H61D 109.5 ?
N60B C61B H61E 109.5 ?
H61D C61B H61E 109.5 ?
N60B C61B H61F 109.5 ?
H61D C61B H61F 109.5 ?
H61E C61B H61F 109.5 ?
N60B C62B H62D 109.5 ?
N60B C62B H62E 109.5 ?
H62D C62B H62E 109.5 ?
N60B C62B H62F 109.5 ?
H62D C62B H62F 109.5 ?
H62E C62B H62F 109.5 ?

loop_
_geom_bond_atom_site_label_1
_geom_bond_atom_site_label_2
_geom_bond_distance
_geom_bond_publ_flag
O1 C10 1.3608(16) y
O1 B1 1.4527(17) y
O2 C20 1.3679(18) y
O2 B1 1.4835(17) y
O3 C30 1.3575(17) y
O3 B1 1.464(2) y
O4 C40 1.3566(17) y
O4 B1 1.4612(18) y
C41 C42 1.398(2) y
C41 C40 1.405(2) y
C41 C31 1.478(2) y
C10 C15 1.380(2) y
C10 C11 1.400(2) y
C21 C22 1.394(2) y
C21 C20 1.4023(19) y
C21 C11 1.482(2) y
C35 C34 1.380(2) y
C35 C30 1.380(2) y
C35 H35 0.9295 ?
C14 C13 1.372(3) y
C14 C15 1.384(2) y
C14 H14 0.9291 ?
C43 C42 1.379(2) y
C43 C44 1.382(3) y
C43 H43 0.9291 ?
C11 C12 1.4106(19) y
C40 C45 1.390(2) y
C12 C13 1.381(2) y
C12 H12 0.9291 ?
C24 C25 1.377(3) y
C24 C23 1.386(3) y
C24 H24 0.929 ?
C31 C32 1.398(2) y
C31 C30 1.4114(19) y
C20 C25 1.382(2) y
C15 H15 0.9291 ?
C45 C44 1.380(2) y
C45 H45 0.9294 ?
C25 H25 0.929 ?
C44 H44 0.929 ?
C42 H42 0.9294 ?
C32 C33 1.380(2) y
C32 H32 0.9295 ?
C13 H13 0.9295 ?
C34 C33 1.381(2) y
C34 H34 0.9291 ?
C33 H33 0.9291 ?
C23 C22 1.374(3) y
C23 H23 0.9294 ?
C22 H22 0.929 ?
N51 C53 1.458(3) y
N51 C52 1.465(3) y
N51 H51a 0.9 ?
N51 H51b 0.9 ?
C52 H52a 0.96 ?
C52 H52b 0.96 ?
C52 H52c 0.96 ?
C53 H53a 0.96 ?
C53 H53b 0.96 ?
C53 H53c 0.96 ?
O60 C60 1.265(9) y
C60 N60 1.346(17) y
C60 H60 0.93 ?
N60 C62 1.362(17) y
N60 C61 1.438(17) y
C61 H61a 0.96 ?
C61 H61b 0.96 ?
C61 H61c 0.96 ?
C62 H62a 0.96 ?
C62 H62b 0.96 ?
C62 H62c 0.96 ?
O60b C60b 1.212(16) y
C60b N60b 1.13(3) y
C60b H60b 0.93 ?
N60b C62b 1.50(3) y
N60b C61b 1.50(3) y
C61b H61d 0.96 ?
C61b H61e 0.96 ?
C61b H61f 0.96 ?
C62b H62d 0.96 ?
C62b H62e 0.96 ?
C62b H62f 0.96 ?

loop_
_geom_hbond_atom_site_label_D
_geom_hbond_atom_site_label_H
_geom_hbond_atom_site_label_A
_geom_hbond_distance_DH
_geom_hbond_distance_HA
_geom_hbond_distance_DA
_geom_hbond_angle_DHA
N51 H51B O2 0.9 1.91 2.7943(19) 165.3

loop_
_geom_torsion_atom_site_label_1
_geom_torsion_atom_site_label_2
_geom_torsion_atom_site_label_3
_geom_torsion_atom_site_label_4
_geom_torsion
_geom_torsion_publ_flag
B1 O1 C10 C15 113.21(15) y
B1 O1 C10 C11 -70.90(19) y
O1 C10 C11 C12 -175.42(13) y
C15 C10 C11 C12 0.4(2) y
O1 C10 C11 C21 4.4(2) y
C15 C10 C11 C21 -179.80(14) y
C22 C21 C11 C10 -139.50(16) y
C20 C21 C11 C10 43.0(2) y
C22 C21 C11 C12 40.3(2) y
C20 C21 C11 C12 -137.25(15) y
B1 O4 C40 C45 116.01(15) y
B1 O4 C40 C41 -67.85(17) y
C42 C41 C40 O4 -176.08(13) y
C31 C41 C40 O4 2.1(2) y
C42 C41 C40 C45 0.0(2) y
C31 C41 C40 C45 178.17(13) y
C10 C11 C12 C13 0.1(2) y
C21 C11 C12 C13 -179.71(15) y
C42 C41 C31 C32 40.8(2) y
C40 C41 C31 C32 -137.25(15) y
C42 C41 C31 C30 -138.68(15) y
C40 C41 C31 C30 43.2(2) y
B1 O2 C20 C25 118.21(14) y
B1 O2 C20 C21 -66.31(17) y
C22 C21 C20 O2 -177.30(13) y
C11 C21 C20 O2 0.3(2) y
C22 C21 C20 C25 -1.9(2) y
C11 C21 C20 C25 175.75(13) y
B1 O3 C30 C35 114.79(16) y
B1 O3 C30 C31 -68.58(17) y
C34 C35 C30 O3 177.38(14) y
C34 C35 C30 C31 0.7(2) y
C32 C31 C30 O3 -177.16(13) y
C41 C31 C30 O3 2.4(2) y
C32 C31 C30 C35 -0.5(2) y
C41 C31 C30 C35 179.00(14) y
O1 C10 C15 C14 175.00(14) y
C11 C10 C15 C14 -0.9(2) y
C13 C14 C15 C10 0.8(3) y
O4 C40 C45 C44 176.04(14) y
C41 C40 C45 C44 -0.1(2) y
C23 C24 C25 C20 0.9(3) y
O2 C20 C25 C24 176.29(14) y
C21 C20 C25 C24 0.8(2) y
C40 C45 C44 C43 0.0(2) y
C42 C43 C44 C45 0.1(3) y
C44 C43 C42 C41 -0.2(2) y
C40 C41 C42 C43 0.1(2) y
C31 C41 C42 C43 -177.98(14) y
C30 C31 C32 C33 0.2(2) y
C41 C31 C32 C33 -179.33(15) y
C15 C14 C13 C12 -0.3(3) y
C11 C12 C13 C14 -0.1(3) y
C30 C35 C34 C33 -0.6(3) y
C31 C32 C33 C34 -0.1(3) y
C35 C34 C33 C32 0.3(3) y
C25 C24 C23 C22 -1.6(3) y
C24 C23 C22 C21 0.5(3) y
C20 C21 C22 C23 1.2(2) y
C11 C21 C22 C23 -176.39(15) y
C10 O1 B1 O4 165.84(12) y
C10 O1 B1 O3 -70.43(16) y
C10 O1 B1 O2 44.33(18) y
C40 O4 B1 O1 166.53(12) y
C40 O4 B1 O3 42.48(16) y
C40 O4 B1 O2 -71.86(16) y
C30 O3 B1 O1 -75.13(15) y
C30 O3 B1 O4 43.51(16) y
C30 O3 B1 O2 163.97(10) y
C20 O2 B1 O1 42.14(17) y
C20 O2 B1 O4 -74.69(15) y
C20 O2 B1 O3 164.06(11) y
O60 C60 N60 C62 178.8(7) y
O60 C60 N60 C61 -2.40(13) y
O60B C60B N60B C62B -165.10(18) y
O60B C60B N60B C61B -6(3) y
